data_8000132
loop_
_publ_author_name
'Usui, Yoko'
'Fukushima, Takashi'
'Nanjo, Masato'
'Mochida, Kunio'
'Akasaka, Kuniyoshi'
'Kudo, Takako'
'Komiya, Sanshiro'

_publ_section_title
;
 Synthesis and Kaleidoscopic Reactivities of
 Bis(tritolylgermyl)bis(dimethylphenylphosphine)platinum(II)
;
_journal_issue 7
_journal_name_full 'Chemistry Letters'
_journal_page_first 810
_journal_paper_doi 10.1246/cl.2006.810
_journal_volume 35
_journal_year 2006
_chemical_formula_sum 'C49 H54 Ge P2 Pt'
_chemical_formula_weight 972.54
_space_group_IT_number 2
_symmetry_cell_setting triclinic
_symmetry_space_group_name_Hall '-P 1'
_symmetry_space_group_name_H-M 'P -1'
_atom_sites_solution_hydrogens geom
_atom_sites_solution_primary direct
_atom_sites_solution_secondary difmap
_audit_creation_method SHELXL-97
_cell_angle_alpha 80.411(2)
_cell_angle_beta 79.010(2)
_cell_angle_gamma 87.075(2)
_cell_formula_units_Z 2
_cell_length_a 10.4030(2)
_cell_length_b 12.7170(4)
_cell_length_c 16.8210(6)
_cell_measurement_reflns_used 9539
_cell_measurement_temperature 200
_cell_measurement_theta_max 27.97
_cell_measurement_theta_min 2.15
_cell_volume 2153.57(11)
_computing_cell_refinement SCALEPACK
_computing_data_collection XPRESS
_computing_data_reduction DENZO
_computing_molecular_graphics ORTEP
_computing_publication_material CIFTAB
_computing_structure_refinement SHELXL-97
_computing_structure_solution SIR-92
_diffrn_ambient_temperature 200
_diffrn_measured_fraction_theta_full 0.920
_diffrn_measured_fraction_theta_max 0.920
_diffrn_measurement_device_type 'MacScience DIP2030 imaging plate'
_diffrn_measurement_method \w
_diffrn_radiation_monochromator graphite
_diffrn_radiation_source 'fine-focus rotating anode'
_diffrn_radiation_type MoK\a
_diffrn_radiation_wavelength 0.71073
_diffrn_reflns_av_R_equivalents 0.0000
_diffrn_reflns_av_sigmaI/netI 0.0359
_diffrn_reflns_limit_h_max 13
_diffrn_reflns_limit_h_min 0
_diffrn_reflns_limit_k_max 16
_diffrn_reflns_limit_k_min -16
_diffrn_reflns_limit_l_max 22
_diffrn_reflns_limit_l_min -21
_diffrn_reflns_number 9539
_diffrn_reflns_theta_full 27.97
_diffrn_reflns_theta_max 27.97
_diffrn_reflns_theta_min 2.15
_exptl_absorpt_coefficient_mu 4.049
_exptl_absorpt_correction_type none
_exptl_crystal_colour colorless
_exptl_crystal_density_diffrn 1.500
_exptl_crystal_density_meas ?
_exptl_crystal_density_method 'not measured'
_exptl_crystal_description block
_exptl_crystal_F_000 976
_exptl_crystal_size_max 0.30
_exptl_crystal_size_mid 0.20
_exptl_crystal_size_min 0.20
_refine_diff_density_max 3.024
_refine_diff_density_min -1.779
_refine_diff_density_rms 0.180
_refine_ls_extinction_coef 0.0105(9)
_refine_ls_extinction_expression Fc^*^=kFc[1+0.001xFc^2^\l^3^/sin(2\q)]^-1/4^
_refine_ls_extinction_method SHELXL
_refine_ls_goodness_of_fit_ref 1.369
_refine_ls_hydrogen_treatment mixed
_refine_ls_matrix_type full
_refine_ls_number_parameters 383
_refine_ls_number_reflns 9539
_refine_ls_number_restraints 0
_refine_ls_restrained_S_all 1.369
_refine_ls_R_factor_all 0.0500
_refine_ls_R_factor_gt 0.0481
_refine_ls_shift/su_max 0.003
_refine_ls_shift/su_mean 0.000
_refine_ls_structure_factor_coef Fsqd
_refine_ls_weighting_details 'calc w=1/[\s^2^(Fo^2^)+(0.1000P)^2^+0.0000P] where P=(Fo^2^+2Fc^2^)/3'
_refine_ls_weighting_scheme calc
_refine_ls_wR_factor_gt 0.1531
_refine_ls_wR_factor_ref 0.1562
_reflns_number_gt 9057
_reflns_number_total 9539
_reflns_threshold_expression >2sigma(I)
_cod_data_source_file 35-810sup3.cif
_cod_data_source_block 5
_cod_depositor_comments
;
The following automatic conversions were performed:

'_exptl_crystal_density_meas' value 'not measured' was changed to '?'
- the value is perceived as not measured.

Automatic conversion script
Id: cif_fix_values 3008 2015-01-20 13:52:24Z robertas 
;
_cod_original_sg_symbol_H-M P-1
_cod_database_code 8000132

loop_
_symmetry_equiv_pos_as_xyz
'x, y, z'
'-x, -y, -z'

loop_
_atom_site_label
_atom_site_type_symbol
_atom_site_fract_x
_atom_site_fract_y
_atom_site_fract_z
_atom_site_U_iso_or_equiv
_atom_site_adp_type
_atom_site_occupancy
_atom_site_symmetry_multiplicity
_atom_site_calc_flag
_atom_site_refinement_flags
Pt1 Pt 0.563008(14) 0.418348(12) 0.314779(9) 0.02596(11) Uani 1 1 d .
Ge1 Ge 0.43877(5) 0.29836(4) 0.26090(3) 0.02663(13) Uani 1 1 d .
P1 P 0.65152(13) 0.56944(10) 0.34268(8) 0.0301(3) Uani 1 1 d .
P2 P 0.75239(13) 0.31867(10) 0.30151(8) 0.0309(3) Uani 1 1 d .
C1 C 0.3698(5) 0.4873(4) 0.3361(3) 0.0323(10) Uani 1 1 d .
H1A H 0.3184 0.4472 0.3840 0.039 Uiso 1 1 d R
H1B H 0.3752 0.5597 0.3445 0.039 Uiso 1 1 d R
C2 C 0.3070(5) 0.4037(4) 0.2251(3) 0.0287(9) Uani 1 1 d .
C3 C 0.2957(5) 0.4907(4) 0.2668(3) 0.0294(9) Uani 1 1 d .
C4 C 0.2156(5) 0.5772(4) 0.2438(3) 0.0355(10) Uani 1 1 d .
H4 H 0.2066 0.6374 0.2723 0.043 Uiso 1 1 d R
C5 C 0.1483(5) 0.5789(4) 0.1798(3) 0.0380(11) Uani 1 1 d .
H5 H 0.0933 0.6391 0.1649 0.046 Uiso 1 1 d R
C6 C 0.1617(6) 0.4931(5) 0.1374(3) 0.0375(11) Uani 1 1 d .
H6 H 0.1163 0.4947 0.0926 0.045 Uiso 1 1 d R
C7 C 0.2390(5) 0.4046(4) 0.1600(3) 0.0336(10) Uani 1 1 d .
H7 H 0.2457 0.3444 0.1316 0.040 Uiso 1 1 d R
C8 C 0.5253(5) 0.2375(4) 0.1621(3) 0.0310(9) Uani 1 1 d .
C9 C 0.5840(5) 0.3027(4) 0.0902(3) 0.0365(10) Uani 1 1 d .
C10 C 0.6429(6) 0.2555(6) 0.0221(4) 0.0503(14) Uani 1 1 d .
H10 H 0.6813 0.3003 -0.0277 0.060 Uiso 1 1 d R
C11 C 0.6464(7) 0.1458(6) 0.0257(4) 0.0538(16) Uani 1 1 d .
H11 H 0.6873 0.1144 -0.0211 0.065 Uiso 1 1 d R
C12 C 0.5897(6) 0.0815(5) 0.0964(4) 0.0460(13) Uani 1 1 d .
H12 H 0.5908 0.0054 0.0992 0.055 Uiso 1 1 d R
C13 C 0.5306(6) 0.1273(4) 0.1638(3) 0.0377(11) Uani 1 1 d .
H13 H 0.4923 0.0809 0.2128 0.045 Uiso 1 1 d R
C14 C 0.5843(7) 0.4224(5) 0.0837(4) 0.0503(15) Uani 1 1 d .
H14A H 0.6293 0.4533 0.0303 0.060 Uiso 1 1 d R
H14B H 0.6275 0.4414 0.1248 0.060 Uiso 1 1 d R
H14C H 0.4955 0.4489 0.0920 0.060 Uiso 1 1 d R
C15 C 0.3516(5) 0.1824(4) 0.3448(3) 0.0302(9) Uani 1 1 d .
C16 C 0.2432(5) 0.1239(4) 0.3366(3) 0.0328(10) Uani 1 1 d .
C17 C 0.1864(6) 0.0496(5) 0.4039(4) 0.0421(12) Uani 1 1 d .
H17 H 0.1114 0.0108 0.4004 0.051 Uiso 1 1 d R
C18 C 0.2318(6) 0.0299(5) 0.4763(4) 0.0494(14) Uani 1 1 d .
H18 H 0.1901 -0.0217 0.5208 0.059 Uiso 1 1 d R
C19 C 0.3406(7) 0.0855(5) 0.4849(4) 0.0485(14) Uani 1 1 d .
H19 H 0.3742 0.0703 0.5350 0.058 Uiso 1 1 d R
C20 C 0.3962(6) 0.1606(5) 0.4193(3) 0.0412(12) Uani 1 1 d .
H20 H 0.4687 0.1987 0.4276 0.049 Uiso 1 1 d R
C21 C 0.1868(6) 0.1426(5) 0.2603(4) 0.0425(12) Uani 1 1 d .
H21A H 0.1145 0.0959 0.2668 0.051 Uiso 1 1 d R
H21B H 0.2528 0.1279 0.2149 0.051 Uiso 1 1 d R
H21C H 0.1568 0.2153 0.2499 0.051 Uiso 1 1 d R
C22 C 0.8135(5) 0.6063(5) 0.2844(4) 0.0460(14) Uani 1 1 d .
H22A H 0.8408 0.6693 0.3005 0.055 Uiso 1 1 d R
H22B H 0.8106 0.6198 0.2269 0.055 Uiso 1 1 d R
H22C H 0.8746 0.5489 0.2951 0.055 Uiso 1 1 d R
C23 C 0.6744(8) 0.5753(6) 0.4453(4) 0.0553(16) Uani 1 1 d .
H23A H 0.7117 0.6424 0.4465 0.066 Uiso 1 1 d R
H23B H 0.7319 0.5182 0.4625 0.066 Uiso 1 1 d R
H23C H 0.5910 0.5687 0.4816 0.066 Uiso 1 1 d R
C24 C 0.5562(5) 0.6904(4) 0.3125(3) 0.0335(10) Uani 1 1 d .
C25 C 0.5256(7) 0.7059(5) 0.2355(4) 0.0492(14) Uani 1 1 d .
H25 H 0.5560 0.6555 0.1991 0.059 Uiso 1 1 d R
C26 C 0.4518(8) 0.7940(6) 0.2082(5) 0.0614(18) Uani 1 1 d .
H26 H 0.4280 0.8021 0.1551 0.074 Uiso 1 1 d R
C27 C 0.4110(7) 0.8686(6) 0.2611(6) 0.069(2) Uani 1 1 d .
H27 H 0.3605 0.9303 0.2431 0.083 Uiso 1 1 d R
C28 C 0.4437(6) 0.8552(5) 0.3361(6) 0.066(2) Uani 1 1 d .
H28 H 0.4152 0.9066 0.3719 0.079 Uiso 1 1 d R
C29 C 0.5179(6) 0.7658(5) 0.3629(4) 0.0482(14) Uani 1 1 d .
H29 H 0.5419 0.7565 0.4160 0.058 Uiso 1 1 d R
C30 C 0.8659(6) 0.3513(5) 0.2044(4) 0.0454(13) Uani 1 1 d .
H30A H 0.9419 0.3052 0.2050 0.054 Uiso 1 1 d R
H30B H 0.8917 0.4242 0.1971 0.054 Uiso 1 1 d R
H30C H 0.8242 0.3411 0.1601 0.054 Uiso 1 1 d R
C31 C 0.7419(7) 0.1736(5) 0.3083(5) 0.0497(15) Uani 1 1 d .
H31A H 0.8284 0.1423 0.3017 0.060 Uiso 1 1 d R
H31B H 0.6990 0.1584 0.2659 0.060 Uiso 1 1 d R
H31C H 0.6926 0.1443 0.3609 0.060 Uiso 1 1 d R
C32 C 0.8446(5) 0.3249(4) 0.3824(3) 0.0328(10) Uani 1 1 d .
C33 C 0.9740(5) 0.3575(5) 0.3691(4) 0.0454(13) Uani 1 1 d .
H33 H 1.0216 0.3758 0.3141 0.054 Uiso 1 1 d R
C34 C 1.0305(7) 0.3654(7) 0.4352(5) 0.065(2) Uani 1 1 d .
H34 H 1.1189 0.3890 0.4268 0.078 Uiso 1 1 d R
C35 C 0.9657(7) 0.3360(7) 0.5153(4) 0.0580(18) Uani 1 1 d .
H35 H 1.0086 0.3404 0.5603 0.070 Uiso 1 1 d R
C36 C 0.8401(7) 0.3040(6) 0.5290(4) 0.0516(15) Uani 1 1 d .
H36 H 0.7939 0.2855 0.5844 0.062 Uiso 1 1 d R
C37 C 0.7772(5) 0.2980(5) 0.4636(4) 0.0428(12) Uani 1 1 d .
H37 H 0.6889 0.2735 0.4742 0.051 Uiso 1 1 d R
C38 C 0.8644 0.6580 0.0323 0.071(2) Uiso 1 1 d .
C39 C 0.9725 0.7074 -0.0201 0.110(4) Uiso 1 1 d .
C40 C 0.9597 0.8103 -0.0624 0.102(3) Uiso 1 1 d .
C41 C 0.8388 0.8639 -0.0523 0.074(2) Uiso 1 1 d .
C42 C 0.7306 0.8145 0.0001 0.106(4) Uiso 1 1 d .
C43 C 0.7434 0.7116 0.0424 0.100(3) Uiso 1 1 d .
C44 C 0.0356 0.8614 0.2818 0.073(2) Uiso 1 1 d .
C45 C 0.0819 0.8557 0.1992 0.081(2) Uiso 1 1 d .
C46 C -0.0030 0.8760 0.1432 0.100(3) Uiso 1 1 d .
C47 C -0.1343 0.9021 0.1700 0.100(3) Uiso 1 1 d .
C48 C -0.1806 0.9078 0.2527 0.106(4) Uiso 1 1 d .
C49 C -0.0956 0.8874 0.3086 0.102(3) Uiso 1 1 d .

loop_
_atom_site_aniso_label
_atom_site_aniso_U_11
_atom_site_aniso_U_22
_atom_site_aniso_U_33
_atom_site_aniso_U_23
_atom_site_aniso_U_13
_atom_site_aniso_U_12
Pt1 0.02482(15) 0.02547(14) 0.02886(14) -0.00534(8) -0.00681(8) -0.00212(8)
Ge1 0.0276(3) 0.0249(2) 0.0288(2) -0.00516(18) -0.00749(18) -0.00252(18)
P1 0.0317(6) 0.0271(6) 0.0338(6) -0.0067(5) -0.0092(4) -0.0041(4)
P2 0.0277(6) 0.0301(6) 0.0367(6) -0.0088(5) -0.0084(4) 0.0028(4)
C1 0.034(3) 0.031(2) 0.033(2) -0.0102(18) -0.0051(18) -0.0029(19)
C2 0.028(2) 0.029(2) 0.031(2) -0.0031(17) -0.0088(16) -0.0028(16)
C3 0.022(2) 0.034(2) 0.033(2) -0.0057(18) -0.0065(16) -0.0018(17)
C4 0.026(2) 0.032(2) 0.047(3) -0.009(2) -0.0030(19) 0.0022(18)
C5 0.032(3) 0.035(3) 0.045(3) -0.003(2) -0.007(2) 0.0025(19)
C6 0.034(3) 0.043(3) 0.035(3) -0.001(2) -0.0108(19) -0.001(2)
C7 0.036(3) 0.034(2) 0.032(2) -0.0035(18) -0.0114(18) -0.0030(19)
C8 0.029(2) 0.032(2) 0.033(2) -0.0067(18) -0.0080(17) -0.0013(17)
C9 0.033(3) 0.042(3) 0.033(2) -0.003(2) -0.0056(18) -0.005(2)
C10 0.043(3) 0.065(4) 0.042(3) -0.012(3) -0.003(2) 0.000(3)
C11 0.050(4) 0.066(4) 0.044(3) -0.017(3) 0.001(2) 0.007(3)
C12 0.049(3) 0.042(3) 0.052(3) -0.019(3) -0.012(2) 0.008(2)
C13 0.041(3) 0.035(3) 0.040(3) -0.008(2) -0.012(2) -0.001(2)
C14 0.058(4) 0.043(3) 0.043(3) 0.012(2) -0.007(3) -0.015(3)
C15 0.033(3) 0.028(2) 0.028(2) -0.0062(17) -0.0034(16) -0.0010(18)
C16 0.029(2) 0.032(2) 0.038(2) -0.0094(19) -0.0043(17) -0.0006(18)
C17 0.039(3) 0.040(3) 0.045(3) -0.007(2) 0.000(2) -0.008(2)
C18 0.053(4) 0.046(3) 0.043(3) -0.002(2) 0.008(2) -0.010(3)
C19 0.060(4) 0.052(4) 0.033(3) -0.004(2) -0.009(2) -0.009(3)
C20 0.041(3) 0.046(3) 0.037(3) -0.004(2) -0.010(2) -0.007(2)
C21 0.042(3) 0.036(3) 0.053(3) -0.005(2) -0.017(2) -0.006(2)
C22 0.027(3) 0.035(3) 0.073(4) -0.006(3) -0.002(2) -0.004(2)
C23 0.076(5) 0.051(4) 0.044(3) -0.005(3) -0.025(3) -0.011(3)
C24 0.032(2) 0.027(2) 0.039(3) -0.0045(18) -0.0015(18) -0.0049(17)
C25 0.053(4) 0.044(3) 0.053(3) -0.005(3) -0.019(3) 0.005(3)
C26 0.064(5) 0.047(4) 0.072(5) 0.009(3) -0.026(3) 0.000(3)
C27 0.047(4) 0.033(3) 0.129(8) -0.003(4) -0.024(4) -0.005(3)
C28 0.035(3) 0.032(3) 0.131(8) -0.029(4) -0.005(4) 0.004(2)
C29 0.039(3) 0.042(3) 0.064(4) -0.021(3) 0.002(2) 0.000(2)
C30 0.036(3) 0.062(4) 0.043(3) -0.023(3) -0.010(2) 0.011(2)
C31 0.047(4) 0.036(3) 0.072(4) -0.011(3) -0.025(3) 0.006(2)
C32 0.027(2) 0.032(2) 0.041(3) -0.0061(19) -0.0110(18) 0.0010(18)
C33 0.031(3) 0.063(4) 0.040(3) 0.000(3) -0.005(2) -0.011(3)
C34 0.039(3) 0.103(6) 0.057(4) -0.012(4) -0.015(3) -0.025(4)
C35 0.055(4) 0.080(5) 0.044(3) -0.003(3) -0.022(3) -0.017(4)
C36 0.052(4) 0.068(4) 0.035(3) -0.002(3) -0.013(2) 0.000(3)
C37 0.032(3) 0.053(3) 0.042(3) -0.001(2) -0.007(2) -0.007(2)

loop_
_atom_type_symbol
_atom_type_description
_atom_type_scat_dispersion_real
_atom_type_scat_dispersion_imag
_atom_type_scat_source
C C 0.0033 0.0016 'International Tables Vol C Tables 4.2.6.8 and 6.1.1.4'
H H 0.0000 0.0000 'International Tables Vol C Tables 4.2.6.8 and 6.1.1.4'
Ge Ge 0.1547 1.8001 'International Tables Vol C Tables 4.2.6.8 and 6.1.1.4'
P P 0.1023 0.0942 'International Tables Vol C Tables 4.2.6.8 and 6.1.1.4'
Pt Pt -1.7033 8.3905 'International Tables Vol C Tables 4.2.6.8 and 6.1.1.4'

loop_
_geom_angle_atom_site_label_1
_geom_angle_atom_site_label_2
_geom_angle_atom_site_label_3
_geom_angle
C1 Pt1 P2 170.48(14)
C1 Pt1 P1 91.00(14)
P2 Pt1 P1 96.78(5)
C1 Pt1 Ge1 78.18(13)
P2 Pt1 Ge1 95.33(4)
P1 Pt1 Ge1 163.56(4)
C2 Ge1 C15 110.0(2)
C2 Ge1 C8 106.5(2)
C15 Ge1 C8 109.2(2)
C2 Ge1 Pt1 97.51(13)
C15 Ge1 Pt1 114.23(14)
C8 Ge1 Pt1 118.31(14)
C23 P1 C24 105.7(3)
C23 P1 C22 100.7(3)
C24 P1 C22 100.6(3)
C23 P1 Pt1 119.8(2)
C24 P1 Pt1 111.38(17)
C22 P1 Pt1 116.4(2)
C32 P2 C30 106.6(3)
C32 P2 C31 100.5(3)
C30 P2 C31 100.8(3)
C32 P2 Pt1 112.78(18)
C30 P2 Pt1 115.6(2)
C31 P2 Pt1 118.7(2)
C3 C1 Pt1 114.8(3)
C3 C1 H1A 107.0
Pt1 C1 H1A 109.5
C3 C1 H1B 106.6
Pt1 C1 H1B 109.3
H1A C1 H1B 109.5
C3 C2 C7 120.0(5)
C3 C2 Ge1 111.5(3)
C7 C2 Ge1 128.1(4)
C4 C3 C2 119.1(5)
C4 C3 C1 122.2(5)
C2 C3 C1 118.7(4)
C5 C4 C3 121.4(5)
C5 C4 H4 118.7
C3 C4 H4 119.9
C6 C5 C4 119.4(5)
C6 C5 H5 120.3
C4 C5 H5 120.2
C5 C6 C7 120.5(5)
C5 C6 H6 119.5
C7 C6 H6 119.9
C2 C7 C6 119.6(5)
C2 C7 H7 120.2
C6 C7 H7 120.3
C13 C8 C9 118.4(5)
C13 C8 Ge1 120.0(4)
C9 C8 Ge1 121.6(4)
C10 C9 C8 119.2(5)
C10 C9 C14 119.1(5)
C8 C9 C14 121.7(5)
C9 C10 C11 121.0(6)
C9 C10 H10 119.2
C11 C10 H10 119.8
C12 C11 C10 120.0(6)
C12 C11 H11 119.7
C10 C11 H11 120.3
C11 C12 C13 119.4(6)
C11 C12 H12 120.5
C13 C12 H12 120.1
C12 C13 C8 122.0(5)
C12 C13 H13 118.1
C8 C13 H13 119.9
C9 C14 H14A 109.7
C9 C14 H14B 109.8
H14A C14 H14B 109.5
C9 C14 H14C 109.0
H14A C14 H14C 109.5
H14B C14 H14C 109.5
C20 C15 C16 117.6(4)
C20 C15 Ge1 117.2(4)
C16 C15 Ge1 125.1(4)
C17 C16 C15 118.2(5)
C17 C16 C21 120.0(5)
C15 C16 C21 121.8(5)
C18 C17 C16 123.0(5)
C18 C17 H17 117.3
C16 C17 H17 119.7
C17 C18 C19 119.5(5)
C17 C18 H18 120.4
C19 C18 H18 120.1
C20 C19 C18 118.0(6)
C20 C19 H19 122.3
C18 C19 H19 119.6
C19 C20 C15 123.6(5)
C19 C20 H20 116.1
C15 C20 H20 120.3
C16 C21 H21A 109.2
C16 C21 H21B 109.3
H21A C21 H21B 109.5
C16 C21 H21C 109.9
H21A C21 H21C 109.5
H21B C21 H21C 109.5
P1 C22 H22A 109.6
P1 C22 H22B 109.5
H22A C22 H22B 109.5
P1 C22 H22C 109.3
H22A C22 H22C 109.5
H22B C22 H22C 109.5
P1 C23 H23A 109.6
P1 C23 H23B 109.9
H23A C23 H23B 109.5
P1 C23 H23C 109.0
H23A C23 H23C 109.5
H23B C23 H23C 109.5
C25 C24 C29 119.6(6)
C25 C24 P1 117.5(4)
C29 C24 P1 122.9(5)
C24 C25 C26 121.4(7)
C24 C25 H25 120.0
C26 C25 H25 118.6
C27 C26 C25 118.2(7)
C27 C26 H26 121.3
C25 C26 H26 120.5
C28 C27 C26 120.6(7)
C28 C27 H27 120.0
C26 C27 H27 119.4
C27 C28 C29 120.6(7)
C27 C28 H28 120.1
C29 C28 H28 119.3
C24 C29 C28 119.6(7)
C24 C29 H29 119.7
C28 C29 H29 120.7
P2 C30 H30A 109.1
P2 C30 H30B 109.8
H30A C30 H30B 109.5
P2 C30 H30C 109.5
H30A C30 H30C 109.5
H30B C30 H30C 109.5
P2 C31 H31A 109.5
P2 C31 H31B 109.5
H31A C31 H31B 109.5
P2 C31 H31C 109.4
H31A C31 H31C 109.5
H31B C31 H31C 109.5
C37 C32 C33 118.7(5)
C37 C32 P2 116.6(4)
C33 C32 P2 124.7(4)
C34 C33 C32 119.3(5)
C34 C33 H33 120.9
C32 C33 H33 119.8
C35 C34 C33 122.1(6)
C35 C34 H34 117.8
C33 C34 H34 120.0
C36 C35 C34 119.1(6)
C36 C35 H35 120.6
C34 C35 H35 120.3
C35 C36 C37 120.7(6)
C35 C36 H36 119.5
C37 C36 H36 119.8
C32 C37 C36 120.0(5)
C32 C37 H37 120.2
C36 C37 H37 119.8
C39 C38 C43 119.979(2)
C40 C39 C38 120.032(2)
C39 C40 C41 120.003(2)
C40 C41 C42 119.988(3)
C43 C42 C41 120.008(3)
C42 C43 C38 119.990(2)
C45 C44 C49 120.064(2)
C44 C45 C46 120.033(2)
C45 C46 C47 119.914(2)
C48 C47 C46 120.030(1)
C49 C48 C47 119.973(2)
C44 C49 C48 119.987(2)

loop_
_geom_bond_atom_site_label_1
_geom_bond_atom_site_label_2
_geom_bond_distance
Pt1 C1 2.142(5)
Pt1 P2 2.2826(13)
Pt1 P1 2.3250(12)
Pt1 Ge1 2.4348(5)
Ge1 C2 1.973(5)
Ge1 C15 1.986(5)
Ge1 C8 1.990(5)
P1 C23 1.800(6)
P1 C24 1.839(5)
P1 C22 1.822(6)
P2 C32 1.823(5)
P2 C30 1.823(6)
P2 C31 1.837(6)
C1 C3 1.508(7)
C1 H1A 0.9600
C1 H1B 0.9599
C2 C3 1.395(7)
C2 C7 1.411(6)
C3 C4 1.394(7)
C4 C5 1.389(8)
C4 H4 0.9600
C5 C6 1.387(8)
C5 H5 0.9601
C6 C7 1.393(7)
C6 H6 0.9600
C7 H7 0.9600
C8 C13 1.396(7)
C8 C9 1.398(7)
C9 C10 1.405(8)
C9 C14 1.509(8)
C10 C11 1.385(10)
C10 H10 0.9600
C11 C12 1.374(9)
C11 H11 0.9600
C12 C13 1.386(8)
C12 H12 0.9600
C13 H13 0.9600
C14 H14A 0.9599
C14 H14B 0.9600
C14 H14C 0.9600
C15 C20 1.399(7)
C15 C16 1.422(7)
C16 C17 1.403(7)
C16 C21 1.490(7)
C17 C18 1.369(9)
C17 H17 0.9599
C18 C19 1.408(9)
C18 H18 0.9600
C19 C20 1.387(8)
C19 H19 0.9601
C20 H20 0.9600
C21 H21A 0.9599
C21 H21B 0.9600
C21 H21C 0.9601
C22 H22A 0.9600
C22 H22B 0.9601
C22 H22C 0.9601
C23 H23A 0.9600
C23 H23B 0.9601
C23 H23C 0.9600
C24 C25 1.373(8)
C24 C29 1.378(7)
C25 C26 1.390(9)
C25 H25 0.9600
C26 C27 1.403(12)
C26 H26 0.9602
C27 C28 1.350(13)
C27 H27 0.9601
C28 C29 1.401(9)
C28 H28 0.9600
C29 H29 0.9600
C30 H30A 0.9600
C30 H30B 0.9599
C30 H30C 0.9600
C31 H31A 0.9600
C31 H31B 0.9601
C31 H31C 0.9600
C32 C37 1.405(8)
C32 C33 1.394(7)
C33 C34 1.372(9)
C33 H33 0.9600
C34 C35 1.385(10)
C34 H34 0.9600
C35 C36 1.354(10)
C35 H35 0.9599
C36 C37 1.398(8)
C36 H36 0.9600
C37 H37 0.9599
C38 C39 1.3949
C38 C43 1.3955
C39 C40 1.3945
C40 C41 1.3946
C41 C42 1.3957
C42 C43 1.3945
C44 C45 1.3938
C44 C49 1.3944
C45 C46 1.3953
C46 C47 1.3957
C47 C48 1.3953
C48 C49 1.3949
